data_4102330
loop_
_publ_author_name
'Pan\<ce Naumov'
'Janusz Kowalik'
'Kyril M. Solntsev'
'Anthony Baldridge'
'Jong-Seok Moon'
'Christine Kranz'
'Laren M. Tolbert'

_publ_section_title
;
 Topochemistry and Photomechanical Effects in Crystals of Green
 Fluorescent Protein-like Chromophores: Effects of Hydrogen Bonding and
 Crystal Packing
;
_journal_name_full 'Journal of the American Chemical Society'
_journal_page_first 5845
_journal_page_last 5857
_journal_paper_doi 10.1021/ja100844m
_journal_volume 132
_journal_year 2010
_chemical_formula_sum 'C14 H16 N2 O'
_chemical_formula_weight 228.29
_chemical_name_systematic
;
 (Z)-4-(2,5-diemethylbenzylidene)-1,2-dimethyl-
1H-imidazol-5(4H)-one
;
_space_group_IT_number 148
_symmetry_cell_setting trigonal
_symmetry_space_group_name_Hall '-R 3'
_symmetry_space_group_name_H-M 'R -3 :H'
_atom_sites_solution_hydrogens geom
_atom_sites_solution_primary direct
_atom_sites_solution_secondary difmap
_audit_creation_method SHELXL-97
_cell_angle_alpha 90.00
_cell_angle_beta 90.00
_cell_angle_gamma 120.00
_cell_formula_units_Z 18
_cell_length_a 27.911(7)
_cell_length_b 27.911(7)
_cell_length_c 8.407(2)
_cell_measurement_temperature 293(2)
_cell_volume 5672(2)
_computing_cell_refinement 'APEX2 software (Bruker, 2007)'
_computing_data_collection 'APEX2 software (Bruker, 2007)'
_computing_data_reduction 'SAINT (Bruker, 2007)'
_computing_molecular_graphics 'DIAMOND (Brandenburg, 2005)'
_computing_publication_material 'WinGX (Farrugia, 1999)'
_computing_structure_refinement 'SHELXL-97 (Sheldrick, 2008)'
_computing_structure_solution 'SHELXS-97 (Sheldrick, 2008)'
_diffrn_ambient_temperature 293(2)
_diffrn_measured_fraction_theta_full 0.993
_diffrn_measured_fraction_theta_max 0.993
_diffrn_measurement_device_type 'Bruker SMART APEX2 diffractometer'
_diffrn_measurement_method '\w scans'
_diffrn_radiation_monochromator 'multilayer confocal TXS mirror'
_diffrn_radiation_source 'rotating anode'
_diffrn_radiation_type MoK\a
_diffrn_radiation_wavelength 0.71073
_diffrn_reflns_av_R_equivalents 0.0267
_diffrn_reflns_av_sigmaI/netI 0.0169
_diffrn_reflns_limit_h_max 33
_diffrn_reflns_limit_h_min -33
_diffrn_reflns_limit_k_max 33
_diffrn_reflns_limit_k_min -33
_diffrn_reflns_limit_l_max 9
_diffrn_reflns_limit_l_min -9
_diffrn_reflns_number 16457
_diffrn_reflns_theta_full 25.00
_diffrn_reflns_theta_max 25.00
_diffrn_reflns_theta_min 1.46
_exptl_absorpt_coefficient_mu 0.077
_exptl_absorpt_correction_T_max 0.9962
_exptl_absorpt_correction_T_min 0.9780
_exptl_absorpt_correction_type sphere
_exptl_absorpt_process_details 'SADABS (Sheldrick, 1996)'
_exptl_crystal_colour yellow
_exptl_crystal_density_diffrn 1.203
_exptl_crystal_density_method 'not measured'
_exptl_crystal_description prismatic
_exptl_crystal_F_000 2196
_exptl_crystal_size_max 0.29
_exptl_crystal_size_mid 0.09
_exptl_crystal_size_min 0.05
_refine_diff_density_max 0.301
_refine_diff_density_min -0.196
_refine_diff_density_rms 0.074
_refine_ls_extinction_method none
_refine_ls_goodness_of_fit_ref 1.088
_refine_ls_hydrogen_treatment mixed
_refine_ls_matrix_type full
_refine_ls_number_parameters 162
_refine_ls_number_reflns 2213
_refine_ls_number_restraints 0
_refine_ls_restrained_S_all 1.088
_refine_ls_R_factor_all 0.0584
_refine_ls_R_factor_gt 0.0425
_refine_ls_shift/su_max 0.000
_refine_ls_shift/su_mean 0.000
_refine_ls_structure_factor_coef Fsqd
_refine_ls_weighting_details 'calc w=1/[\s^2^(Fo^2^)+(0.0986P)^2^+1.2226P] where P=(Fo^2^+2Fc^2^)/3'
_refine_ls_weighting_scheme calc
_refine_ls_wR_factor_gt 0.1363
_refine_ls_wR_factor_ref 0.1547
_reflns_number_gt 1729
_reflns_number_total 2213
_reflns_threshold_expression >2sigma(I)
_cod_data_source_file ja100844m_si_007.cif
_cod_data_source_block t6_3_0m
_cod_original_cell_volume 5672(3)
_cod_original_sg_symbol_H-M 'R -3'
_cod_database_code 4102330

loop_
_symmetry_equiv_pos_as_xyz
'x, y, z'
'-y, x-y, z'
'-x+y, -x, z'
'x+2/3, y+1/3, z+1/3'
'-y+2/3, x-y+1/3, z+1/3'
'-x+y+2/3, -x+1/3, z+1/3'
'x+1/3, y+2/3, z+2/3'
'-y+1/3, x-y+2/3, z+2/3'
'-x+y+1/3, -x+2/3, z+2/3'
'-x, -y, -z'
'y, -x+y, -z'
'x-y, x, -z'
'-x+2/3, -y+1/3, -z+1/3'
'y+2/3, -x+y+1/3, -z+1/3'
'x-y+2/3, x+1/3, -z+1/3'
'-x+1/3, -y+2/3, -z+2/3'
'y+1/3, -x+y+2/3, -z+2/3'
'x-y+1/3, x+2/3, -z+2/3'

loop_
_atom_site_label
_atom_site_type_symbol
_atom_site_fract_x
_atom_site_fract_y
_atom_site_fract_z
_atom_site_U_iso_or_equiv
_atom_site_adp_type
_atom_site_occupancy
_atom_site_symmetry_multiplicity
_atom_site_calc_flag
_atom_site_refinement_flags
N12 N 0.79121(5) 0.11939(5) 0.00734(18) 0.0537(4) Uani 1 1 d .
N10 N 0.85073(6) 0.09231(5) 0.08839(17) 0.0551(4) Uani 1 1 d .
O17 O 0.93372(5) 0.16207(6) -0.01099(18) 0.0781(5) Uani 1 1 d .
C8 C 0.84411(6) 0.15755(6) -0.04956(19) 0.0510(4) Uani 1 1 d .
C1 C 0.82661(7) 0.22417(6) -0.21142(19) 0.0524(4) Uani 1 1 d .
C11 C 0.79739(6) 0.08257(6) 0.0847(2) 0.0524(4) Uani 1 1 d .
C7 C 0.85929(7) 0.20190(7) -0.1444(2) 0.0544(4) Uani 1 1 d .
C9 C 0.88381(7) 0.14077(7) 0.0060(2) 0.0567(5) Uani 1 1 d .
C3 C 0.82010(8) 0.29327(7) -0.3668(2) 0.0652(5) Uani 1 1 d .
H3 H 0.8371 0.3251 -0.4289 0.078 Uiso 1 1 calc R
C2 C 0.85234(7) 0.27282(7) -0.3052(2) 0.0570(5) Uani 1 1 d .
C13 C 0.87047(9) 0.05775(8) 0.1586(3) 0.0713(5) Uani 1 1 d .
H13A H 0.9085 0.0719 0.1301 0.107 Uiso 1 1 calc R
H13B H 0.8487 0.0206 0.1198 0.107 Uiso 1 1 calc R
H13C H 0.8673 0.0579 0.2722 0.107 Uiso 1 1 calc R
C6 C 0.76932(7) 0.19899(7) -0.1871(2) 0.0614(5) Uani 1 1 d .
H6 H 0.7515 0.1667 -0.1273 0.074 Uiso 1 1 calc R
C4 C 0.76381(8) 0.26849(8) -0.3404(2) 0.0683(5) Uani 1 1 d .
C5 C 0.73903(8) 0.22091(8) -0.2494(2) 0.0678(5) Uani 1 1 d .
H5 H 0.7012 0.2034 -0.2302 0.081 Uiso 1 1 calc R
C14 C 0.75197(8) 0.03354(7) 0.1647(3) 0.0687(5) Uani 1 1 d .
H14A H 0.7181 0.0343 0.1537 0.103 Uiso 1 1 calc R
H14B H 0.7606 0.0341 0.2755 0.103 Uiso 1 1 calc R
H14C H 0.7478 0.0005 0.1167 0.103 Uiso 1 1 calc R
C15 C 0.91353(8) 0.30324(8) -0.3390(3) 0.0736(6) Uani 1 1 d .
H15A H 0.9226 0.3345 -0.4060 0.110 Uiso 1 1 calc R
H15B H 0.9234 0.2789 -0.3917 0.110 Uiso 1 1 calc R
H15C H 0.9336 0.3157 -0.2407 0.110 Uiso 1 1 calc R
C16 C 0.73042(11) 0.29277(11) -0.4086(4) 0.1034(9) Uani 1 1 d .
H16A H 0.7006 0.2653 -0.4713 0.155 Uiso 1 1 calc R
H16B H 0.7538 0.3240 -0.4744 0.155 Uiso 1 1 calc R
H16C H 0.7157 0.3045 -0.3234 0.155 Uiso 1 1 calc R
H7 H 0.8981(8) 0.2211(8) -0.172(2) 0.060(5) Uiso 1 1 d .

loop_
_atom_site_aniso_label
_atom_site_aniso_U_11
_atom_site_aniso_U_22
_atom_site_aniso_U_33
_atom_site_aniso_U_23
_atom_site_aniso_U_13
_atom_site_aniso_U_12
N12 0.0465(7) 0.0455(7) 0.0638(9) 0.0002(6) 0.0031(6) 0.0189(6)
N10 0.0504(8) 0.0496(8) 0.0649(9) -0.0048(6) -0.0019(6) 0.0246(6)
O17 0.0469(7) 0.0776(9) 0.1017(11) 0.0041(7) 0.0064(7) 0.0251(7)
C8 0.0461(9) 0.0461(9) 0.0530(9) -0.0078(7) 0.0024(7) 0.0171(7)
C1 0.0521(9) 0.0457(8) 0.0482(9) -0.0051(7) 0.0016(7) 0.0160(7)
C11 0.0474(9) 0.0467(9) 0.0588(10) -0.0070(7) -0.0004(7) 0.0204(7)
C7 0.0483(9) 0.0481(9) 0.0561(10) -0.0044(7) 0.0042(7) 0.0160(8)
C9 0.0475(9) 0.0539(10) 0.0621(10) -0.0096(8) -0.0005(7) 0.0203(8)
C3 0.0738(12) 0.0468(9) 0.0623(11) 0.0021(8) -0.0026(9) 0.0206(9)
C2 0.0598(10) 0.0438(9) 0.0518(9) -0.0054(7) 0.0038(8) 0.0141(7)
C13 0.0710(12) 0.0627(11) 0.0888(14) -0.0062(10) -0.0123(10) 0.0398(10)
C6 0.0543(10) 0.0551(10) 0.0617(10) 0.0050(8) 0.0014(8) 0.0176(8)
C4 0.0727(13) 0.0594(11) 0.0677(12) -0.0038(9) -0.0108(9) 0.0292(10)
C5 0.0533(10) 0.0678(12) 0.0714(12) 0.0015(9) -0.0049(9) 0.0219(9)
C14 0.0590(11) 0.0508(10) 0.0894(14) 0.0108(9) 0.0065(9) 0.0223(8)
C15 0.0648(12) 0.0583(11) 0.0782(13) 0.0094(9) 0.0129(10) 0.0163(9)
C16 0.0972(18) 0.0914(17) 0.125(2) 0.0169(15) -0.0159(16) 0.0498(14)

loop_
_atom_type_symbol
_atom_type_description
_atom_type_scat_dispersion_real
_atom_type_scat_dispersion_imag
_atom_type_scat_source
C C 0.0033 0.0016 'International Tables Vol C Tables 4.2.6.8 and 6.1.1.4'
H H 0.0000 0.0000 'International Tables Vol C Tables 4.2.6.8 and 6.1.1.4'
N N 0.0061 0.0033 'International Tables Vol C Tables 4.2.6.8 and 6.1.1.4'
O O 0.0106 0.0060 'International Tables Vol C Tables 4.2.6.8 and 6.1.1.4'

loop_
_geom_angle_atom_site_label_1
_geom_angle_atom_site_label_2
_geom_angle_atom_site_label_3
_geom_angle
C11 N12 C8 105.41(13)
C11 N10 C9 108.05(14)
C11 N10 C13 127.65(15)
C9 N10 C13 124.25(15)
C7 C8 N12 128.73(16)
C7 C8 C9 122.41(15)
N12 C8 C9 108.82(14)
C6 C1 C2 117.79(16)
C6 C1 C7 122.13(15)
C2 C1 C7 120.08(15)
N12 C11 N10 114.48(14)
N12 C11 C14 124.56(15)
N10 C11 C14 120.96(15)
C8 C7 C1 130.26(16)
O17 C9 N10 125.25(17)
O17 C9 C8 131.55(17)
N10 C9 C8 103.20(13)
C4 C3 C2 122.96(16)
C3 C2 C1 118.74(16)
C3 C2 C15 118.99(16)
C1 C2 C15 122.27(17)
C5 C6 C1 121.52(17)
C5 C4 C3 117.89(18)
C5 C4 C16 121.06(19)
C3 C4 C16 121.04(18)
C6 C5 C4 121.09(18)

loop_
_geom_bond_atom_site_label_1
_geom_bond_atom_site_label_2
_geom_bond_distance
N12 C11 1.299(2)
N12 C8 1.404(2)
N10 C11 1.373(2)
N10 C9 1.383(2)
N10 C13 1.454(2)
O17 C9 1.219(2)
C8 C7 1.350(2)
C8 C9 1.478(2)
C1 C6 1.403(2)
C1 C2 1.416(2)
C1 C7 1.450(2)
C11 C14 1.482(2)
C3 C4 1.382(3)
C3 C2 1.385(3)
C2 C15 1.506(3)
C6 C5 1.372(3)
C4 C5 1.381(3)
C4 C16 1.513(3)

loop_
_cod_related_entry_id
_cod_related_entry_database
_cod_related_entry_code
1 ChemSpider 30660104
